data_4068197
loop_
_publ_author_name
'Slaney, Michael E.'
'Ferguson, Michael J.'
'McDonald, Robert'
'Cowie, Martin'

_publ_section_title
;
 Tandem C--F and C--H Bond Activation in Fluoroolefins Promoted by a
 Bis(diethylphosphino)methane-Bridged Diiridium Complex: Role of Water in
 the Activation Processes
;
_journal_issue 4
_journal_name_full Organometallics
_journal_page_first 1384
_journal_paper_doi 10.1021/om2011968
_journal_volume 31
_journal_year 2012
_chemical_formula_moiety 'C23 H47 Ir2 O3 P4, C32 H12 B F24'
_chemical_formula_sum 'C55 H59 B F24 Ir2 O3 P4'
_chemical_formula_weight 1743.11
_chemical_name_systematic
; 
 ? 
;
_space_group_IT_number 2
_symmetry_cell_setting triclinic
_symmetry_space_group_name_Hall '-P 1'
_symmetry_space_group_name_H-M 'P -1'
_atom_sites_solution_hydrogens geom
_atom_sites_solution_primary direct
_atom_sites_solution_secondary difmap
_audit_creation_method SHELXL-97
_cell_angle_alpha 76.3985(15)
_cell_angle_beta 84.0521(16)
_cell_angle_gamma 86.3437(16)
_cell_formula_units_Z 2
_cell_length_a 12.5007(16)
_cell_length_b 14.6611(18)
_cell_length_c 18.491(2)
_cell_measurement_reflns_used 7504
_cell_measurement_temperature 173(2)
_cell_measurement_theta_max 23.11
_cell_measurement_theta_min 2.18
_cell_volume 3273.4(7)
_computing_cell_refinement 'Bruker SAINT'
_computing_data_collection 'Bruker APEX2'
_computing_data_reduction 'Bruker SAINT'
_computing_molecular_graphics 'Bruker SHELXTL'
_computing_publication_material 'Bruker SHELXTL'
_computing_structure_refinement 'SHELXL-97 (Sheldrick, 2008)'
_computing_structure_solution 'DIRDIF-2008 (Beurskens et al., 2008)'
_diffrn_ambient_temperature 173(2)
_diffrn_measured_fraction_theta_full 0.993
_diffrn_measured_fraction_theta_max 0.993
_diffrn_measurement_device_type 'Bruker APEX-II CCD'
_diffrn_measurement_method '\w scans'
_diffrn_radiation_monochromator graphite
_diffrn_radiation_source 'fine-focus sealed tube'
_diffrn_radiation_type MoK\a
_diffrn_radiation_wavelength 0.71073
_diffrn_reflns_av_R_equivalents 0.0144
_diffrn_reflns_av_sigmaI/netI 0.0213
_diffrn_reflns_limit_h_max 16
_diffrn_reflns_limit_h_min -16
_diffrn_reflns_limit_k_max 19
_diffrn_reflns_limit_k_min -19
_diffrn_reflns_limit_l_max 24
_diffrn_reflns_limit_l_min -23
_diffrn_reflns_number 29059
_diffrn_reflns_theta_full 27.54
_diffrn_reflns_theta_max 27.54
_diffrn_reflns_theta_min 1.64
_exptl_absorpt_coefficient_mu 4.268
_exptl_absorpt_correction_T_max 0.5155
_exptl_absorpt_correction_T_min 0.2729
_exptl_absorpt_correction_type integration
_exptl_absorpt_process_details 'SADABS (Sheldrick, 2008)'
_exptl_crystal_colour yellow
_exptl_crystal_density_diffrn 1.768
_exptl_crystal_density_method 'not measured'
_exptl_crystal_description fragment
_exptl_crystal_F_000 1696
_exptl_crystal_size_max 0.41
_exptl_crystal_size_mid 0.29
_exptl_crystal_size_min 0.18
_refine_diff_density_max 3.166
_refine_diff_density_min -1.444
_refine_diff_density_rms 0.080
_refine_ls_extinction_method none
_refine_ls_goodness_of_fit_ref 1.023
_refine_ls_hydrogen_treatment mixed
_refine_ls_matrix_type full
_refine_ls_number_parameters 889
_refine_ls_number_reflns 14991
_refine_ls_number_restraints 13
_refine_ls_restrained_S_all 1.026
_refine_ls_R_factor_all 0.0266
_refine_ls_R_factor_gt 0.0229
_refine_ls_shift/su_max 0.003
_refine_ls_shift/su_mean 0.000
_refine_ls_structure_factor_coef Fsqd
_refine_ls_weighting_details 'calc w=1/[\s^2^(Fo^2^)+(0.0258P)^2^+4.3209P] where P=(Fo^2^+2Fc^2^)/3'
_refine_ls_weighting_scheme calc
_refine_ls_wR_factor_gt 0.0560
_refine_ls_wR_factor_ref 0.0578
_reflns_number_gt 13501
_reflns_number_total 14991
_reflns_threshold_expression I>2\s(I)
_cod_data_source_file om2011968_si_002.cif
_cod_data_source_block 2
_cod_depositor_comments
;
The following automatic conversions were performed:

'_symmetry_cell_setting' value 'Triclinic' changed to 'triclinic'
according to /home/saulius/struct/CIF-dictionaries/cif_core.dic
dictionary named 'cif_core.dic' version 2.4.1 from 2010-06-29.

Automatic conversion script
Id: cif_fix_values 1715 2011-07-08 13:25:40Z adriana 
;
_cod_original_cell_volume 3273.5(7)
_cod_database_code 4068197

loop_
_symmetry_equiv_pos_as_xyz
'x, y, z'
'-x, -y, -z'

loop_
_atom_site_label
_atom_site_type_symbol
_atom_site_fract_x
_atom_site_fract_y
_atom_site_fract_z
_atom_site_U_iso_or_equiv
_atom_site_adp_type
_atom_site_occupancy
_atom_site_symmetry_multiplicity
_atom_site_calc_flag
_atom_site_refinement_flags
_atom_site_disorder_assembly
_atom_site_disorder_group
Ir1 Ir 0.046604(8) 0.037757(7) 0.270060(6) 0.02609(3) Uani 1 1 d D . .
Ir2 Ir 0.257812(8) 0.092053(7) 0.266584(6) 0.02402(3) Uani 1 1 d . . .
H1 H -0.038(3) -0.002(3) 0.232(2) 0.086(15) Uiso 1 1 d D . .
P1 P -0.00283(6) 0.17029(5) 0.18373(4) 0.02812(14) Uani 1 1 d . . .
P2 P 0.22979(6) 0.22472(5) 0.16998(4) 0.02730(14) Uani 1 1 d . . .
P3 P 0.07431(6) -0.11633(5) 0.33182(4) 0.02995(15) Uani 1 1 d . . .
P4 P 0.28822(6) -0.04908(5) 0.35437(4) 0.02797(14) Uani 1 1 d . . .
O1 O -0.0819(3) 0.0958(2) 0.40219(15) 0.0686(8) Uani 1 1 d . . .
O2 O 0.1811(2) 0.1988(2) 0.38821(15) 0.0614(7) Uani 1 1 d . . .
O3 O 0.49687(19) 0.09323(18) 0.21502(17) 0.0558(7) Uani 1 1 d . . .
C1 C -0.0373(3) 0.0733(2) 0.35153(18) 0.0411(7) Uani 1 1 d . . .
C2 C 0.2128(3) 0.1593(2) 0.34384(18) 0.0384(7) Uani 1 1 d . . .
C3 C 0.4065(2) 0.0928(2) 0.23361(18) 0.0365(7) Uani 1 1 d . . .
C4 C 0.1802(2) 0.01821(19) 0.20207(16) 0.0294(6) Uani 1 1 d . . .
C5 C 0.2167(3) -0.0191(2) 0.14483(18) 0.0390(7) Uani 1 1 d . . .
H5A H 0.1692 -0.0504 0.1228 0.047 Uiso 1 1 calc R . .
H5B H 0.2903 -0.0145 0.1260 0.047 Uiso 1 1 calc R . .
C6 C 0.1116(2) 0.2218(2) 0.12161(16) 0.0311(6) Uani 1 1 d . . .
H6A H 0.1298 0.1851 0.0830 0.037 Uiso 1 1 calc R . .
H6B H 0.0907 0.2866 0.0958 0.037 Uiso 1 1 calc R . .
C7 C 0.2165(2) -0.14659(19) 0.34085(16) 0.0309(6) Uani 1 1 d . . .
H7A H 0.2241 -0.2007 0.3838 0.037 Uiso 1 1 calc R . .
H7B H 0.2492 -0.1657 0.2953 0.037 Uiso 1 1 calc R . .
C11 C -0.0676(2) 0.2644(2) 0.2240(2) 0.0386(7) Uani 1 1 d . . .
H11A H -0.1375 0.2424 0.2505 0.046 Uiso 1 1 calc R . .
H11B H -0.0224 0.2751 0.2618 0.046 Uiso 1 1 calc R . .
C12 C -0.0883(3) 0.3583(2) 0.1701(2) 0.0498(9) Uani 1 1 d . . .
H12A H -0.1239 0.4028 0.1978 0.060 Uiso 1 1 calc R . .
H12B H -0.1347 0.3496 0.1328 0.060 Uiso 1 1 calc R . .
H12C H -0.0198 0.3829 0.1449 0.060 Uiso 1 1 calc R . .
C13 C -0.0978(3) 0.1545(2) 0.1190(2) 0.0440(8) Uani 1 1 d . . .
H13A H -0.1671 0.1357 0.1480 0.053 Uiso 1 1 calc R . .
H13B H -0.1108 0.2158 0.0841 0.053 Uiso 1 1 calc R . .
C14 C -0.0617(4) 0.0823(3) 0.0734(2) 0.0621(11) Uani 1 1 d . . .
H14A H -0.1176 0.0780 0.0411 0.075 Uiso 1 1 calc R . .
H14B H -0.0496 0.0210 0.1072 0.075 Uiso 1 1 calc R . .
H14C H 0.0053 0.1015 0.0427 0.075 Uiso 1 1 calc R . .
C21 C 0.3377(2) 0.2397(2) 0.09392(18) 0.0387(7) Uani 1 1 d . . .
H21A H 0.4052 0.2499 0.1141 0.046 Uiso 1 1 calc R . .
H21B H 0.3482 0.1805 0.0766 0.046 Uiso 1 1 calc R . .
C22 C 0.3197(3) 0.3202(3) 0.0265(2) 0.0518(9) Uani 1 1 d . . .
H22A H 0.3819 0.3226 -0.0108 0.062 Uiso 1 1 calc R . .
H22B H 0.3111 0.3797 0.0423 0.062 Uiso 1 1 calc R . .
H22C H 0.2547 0.3099 0.0045 0.062 Uiso 1 1 calc R . .
C23 C 0.2163(3) 0.3372(2) 0.19702(19) 0.0375(7) Uani 1 1 d . . .
H23A H 0.1972 0.3869 0.1533 0.045 Uiso 1 1 calc R . .
H23B H 0.1560 0.3346 0.2366 0.045 Uiso 1 1 calc R . .
C24 C 0.3170(3) 0.3648(3) 0.2254(3) 0.0548(10) Uani 1 1 d . . .
H24A H 0.3030 0.4252 0.2394 0.066 Uiso 1 1 calc R . .
H24B H 0.3766 0.3702 0.1860 0.066 Uiso 1 1 calc R . .
H24C H 0.3361 0.3166 0.2692 0.066 Uiso 1 1 calc R . .
C31 C 0.0051(3) -0.1500(2) 0.42561(18) 0.0405(7) Uani 1 1 d . . .
H31A H 0.0261 -0.1069 0.4552 0.049 Uiso 1 1 calc R . .
H31B H -0.0733 -0.1396 0.4213 0.049 Uiso 1 1 calc R . .
C32 C 0.0251(4) -0.2500(3) 0.4693(2) 0.0613(11) Uani 1 1 d . . .
H32A H -0.0144 -0.2590 0.5190 0.074 Uiso 1 1 calc R . .
H32B H 0.1023 -0.2618 0.4746 0.074 Uiso 1 1 calc R . .
H32C H 0.0003 -0.2939 0.4427 0.074 Uiso 1 1 calc R . .
C33 C 0.0375(3) -0.2033(2) 0.2833(2) 0.0404(7) Uani 1 1 d . . .
H33A H 0.0750 -0.1900 0.2324 0.049 Uiso 1 1 calc R . .
H33B H 0.0634 -0.2663 0.3100 0.049 Uiso 1 1 calc R . .
C34 C -0.0825(3) -0.2057(3) 0.2773(3) 0.0577(10) Uani 1 1 d . . .
H34A H -0.0956 -0.2525 0.2494 0.069 Uiso 1 1 calc R . .
H34B H -0.1092 -0.1437 0.2511 0.069 Uiso 1 1 calc R . .
H34C H -0.1202 -0.2225 0.3275 0.069 Uiso 1 1 calc R . .
C41 C 0.2506(3) -0.0454(2) 0.45221(16) 0.0384(7) Uani 1 1 d . . .
H41A H 0.1790 -0.0130 0.4559 0.046 Uiso 1 1 calc R . .
H41B H 0.2443 -0.1105 0.4825 0.046 Uiso 1 1 calc R . .
C42 C 0.3305(3) 0.0044(3) 0.4849(2) 0.0520(9) Uani 1 1 d . . .
H42A H 0.3061 0.0034 0.5372 0.062 Uiso 1 1 calc R . .
H42B H 0.3355 0.0696 0.4564 0.062 Uiso 1 1 calc R . .
H42C H 0.4015 -0.0278 0.4823 0.062 Uiso 1 1 calc R . .
C43 C 0.4272(3) -0.0959(2) 0.35595(19) 0.0388(7) Uani 1 1 d . . .
H43A H 0.4743 -0.0450 0.3581 0.047 Uiso 1 1 calc R . .
H43B H 0.4329 -0.1456 0.4022 0.047 Uiso 1 1 calc R . .
C44 C 0.4685(3) -0.1364(3) 0.2893(2) 0.0482(8) Uani 1 1 d . . .
H44A H 0.5431 -0.1599 0.2944 0.058 Uiso 1 1 calc R . .
H44B H 0.4651 -0.0874 0.2433 0.058 Uiso 1 1 calc R . .
H44C H 0.4237 -0.1882 0.2874 0.058 Uiso 1 1 calc R . .
F51 F 0.5488(3) 0.4121(2) 0.03700(15) 0.0921(10) Uani 1 1 d . . .
F52 F 0.6158(3) 0.27800(18) 0.06602(14) 0.0842(9) Uani 1 1 d . . .
F53 F 0.7159(2) 0.3948(3) 0.03335(14) 0.1078(13) Uani 1 1 d . . .
F54 F 0.6443(3) 0.23606(15) 0.40786(13) 0.0742(8) Uani 1 1 d . . .
F55 F 0.5224(2) 0.18454(17) 0.35881(14) 0.0700(7) Uani 1 1 d . . .
F56 F 0.6856(2) 0.15128(14) 0.32880(13) 0.0658(7) Uani 1 1 d . . .
F61 F 0.7615(2) 0.7096(2) 0.47699(16) 0.0761(8) Uani 1 1 d . . .
F62 F 0.6181(3) 0.7439(3) 0.5334(2) 0.144(2) Uani 1 1 d . . .
F63 F 0.6720(3) 0.8246(2) 0.4258(2) 0.1251(15) Uani 1 1 d . . .
F64 F 0.26615(16) 0.62905(16) 0.40878(16) 0.0696(7) Uani 1 1 d . . .
F65 F 0.31330(16) 0.48570(14) 0.43857(14) 0.0555(5) Uani 1 1 d . . .
F66 F 0.3094(2) 0.5663(2) 0.51999(14) 0.0818(9) Uani 1 1 d . . .
F71A F 0.9650(7) 0.4660(8) 0.4190(4) 0.084(3) Uani 0.50 1 d PD A 1
F72A F 1.0728(10) 0.4101(6) 0.3526(5) 0.096(5) Uani 0.50 1 d PD A 1
F73A F 1.0938(11) 0.5451(6) 0.3675(8) 0.127(5) Uani 0.50 1 d PD A 1
F74A F 0.9604(9) 0.5962(9) 0.0336(5) 0.068(3) Uani 0.50 1 d PD B 1
F75A F 1.1107(7) 0.5901(11) 0.0718(8) 0.157(8) Uani 0.50 1 d PD B 1
F76A F 1.0071(15) 0.7141(5) 0.0551(8) 0.168(7) Uani 0.50 1 d PD B 1
F71B F 1.1289(4) 0.4971(11) 0.3381(5) 0.107(3) Uani 0.50 1 d PD A 2
F72B F 0.9967(12) 0.5210(12) 0.4124(6) 0.141(7) Uani 0.50 1 d PD A 2
F73B F 1.0193(13) 0.3995(4) 0.3696(9) 0.142(7) Uani 0.50 1 d PD A 2
F74B F 1.0648(7) 0.7017(5) 0.0748(8) 0.098(4) Uani 0.50 1 d PD B 2
F75B F 0.9529(8) 0.6307(13) 0.0287(6) 0.137(8) Uani 0.50 1 d PD B 2
F76B F 1.0945(6) 0.5613(6) 0.0752(6) 0.066(2) Uani 0.50 1 d PD B 2
F81 F 0.26154(17) 0.7344(2) 0.18328(13) 0.0668(7) Uani 1 1 d . . .
F82 F 0.30599(18) 0.64282(18) 0.10970(14) 0.0633(6) Uani 1 1 d . . .
F83 F 0.28726(19) 0.79110(19) 0.06525(13) 0.0675(7) Uani 1 1 d . . .
F84A F 0.6823(14) 0.9580(11) 0.1336(7) 0.110(6) Uani 0.50 1 d P C 1
F85A F 0.6083(10) 0.9763(8) 0.0321(7) 0.106(5) Uani 0.50 1 d P C 1
F86A F 0.7500(8) 0.8992(9) 0.0463(9) 0.088(4) Uani 0.50 1 d P C 1
F84B F 0.7023(11) 0.9413(10) 0.1369(8) 0.086(4) Uani 0.50 1 d P C 2
F85B F 0.5790(11) 0.9903(7) 0.0699(7) 0.114(4) Uani 0.50 1 d P C 2
F86B F 0.7188(14) 0.9158(10) 0.0305(8) 0.146(8) Uani 0.50 1 d P C 2
C51 C 0.6307(2) 0.47683(18) 0.23650(15) 0.0253(5) Uani 1 1 d . . .
C52 C 0.6274(2) 0.4630(2) 0.16476(15) 0.0275(5) Uani 1 1 d . . .
H52 H 0.6275 0.5161 0.1238 0.033 Uiso 1 1 calc R . .
C53 C 0.6239(2) 0.3738(2) 0.15114(16) 0.0294(6) Uani 1 1 d . . .
C54 C 0.6218(2) 0.2947(2) 0.20914(17) 0.0324(6) Uani 1 1 d . . .
H54 H 0.6194 0.2339 0.1998 0.039 Uiso 1 1 calc R . .
C55 C 0.6232(2) 0.30637(19) 0.28132(16) 0.0301(6) Uani 1 1 d . . .
C56 C 0.6278(2) 0.39566(19) 0.29480(15) 0.0283(6) Uani 1 1 d . . .
H56 H 0.6289 0.4018 0.3447 0.034 Uiso 1 1 calc R . .
C57 C 0.6280(3) 0.3647(2) 0.07214(18) 0.0385(7) Uani 1 1 d . . .
C58 C 0.6205(3) 0.2210(2) 0.34396(19) 0.0414(7) Uani 1 1 d . . .
C61 C 0.6041(2) 0.59754(18) 0.33010(15) 0.0254(5) Uani 1 1 d . . .
C62 C 0.6527(2) 0.65380(19) 0.36761(16) 0.0297(6) Uani 1 1 d . . .
H62 H 0.7223 0.6759 0.3490 0.036 Uiso 1 1 calc R . .
C63 C 0.6024(2) 0.6785(2) 0.43127(17) 0.0339(6) Uani 1 1 d . . .
C64 C 0.5003(2) 0.6501(2) 0.45935(17) 0.0332(6) Uani 1 1 d . . .
H64 H 0.4659 0.6673 0.5027 0.040 Uiso 1 1 calc R . .
C65 C 0.4495(2) 0.59573(19) 0.42248(16) 0.0293(6) Uani 1 1 d . . .
C66 C 0.5008(2) 0.56893(19) 0.35985(15) 0.0271(5) Uani 1 1 d . . .
H66 H 0.4647 0.5301 0.3366 0.032 Uiso 1 1 calc R . .
C67 C 0.6614(3) 0.7388(3) 0.4680(2) 0.0531(9) Uani 1 1 d . . .
C68 C 0.3353(2) 0.5693(2) 0.44761(18) 0.0376(7) Uani 1 1 d . . .
C71 C 0.7881(2) 0.57807(17) 0.24028(15) 0.0250(5) Uani 1 1 d . . .
C72 C 0.8500(2) 0.54049(19) 0.29974(16) 0.0290(6) Uani 1 1 d . . .
H72 H 0.8149 0.5202 0.3485 0.035 Uiso 1 1 calc R . .
C73 C 0.9619(2) 0.5319(2) 0.28964(17) 0.0323(6) Uani 1 1 d . A .
C74 C 1.0165(2) 0.5604(2) 0.22000(18) 0.0368(7) Uani 1 1 d . . .
H74 H 1.0929 0.5559 0.2136 0.044 Uiso 1 1 calc R . .
C75 C 0.9569(2) 0.5956(2) 0.15969(17) 0.0346(6) Uani 1 1 d . B .
C76 C 0.8452(2) 0.60436(19) 0.16973(16) 0.0291(6) Uani 1 1 d . . .
H76 H 0.8063 0.6289 0.1274 0.035 Uiso 1 1 calc R . .
C77 C 1.0247(3) 0.4893(2) 0.3549(2) 0.0497(9) Uani 1 1 d D . .
C78 C 1.0136(3) 0.6230(3) 0.0828(2) 0.0622(11) Uani 1 1 d D . .
C81 C 0.6009(2) 0.66612(19) 0.18977(15) 0.0275(5) Uani 1 1 d . . .
C82 C 0.4955(2) 0.6603(2) 0.17325(16) 0.0307(6) Uani 1 1 d . . .
H82 H 0.4600 0.6030 0.1919 0.037 Uiso 1 1 calc R . .
C83 C 0.4408(2) 0.7365(2) 0.13008(17) 0.0354(7) Uani 1 1 d . . .
C84 C 0.4902(3) 0.8204(2) 0.10031(17) 0.0411(8) Uani 1 1 d . . .
H84 H 0.4533 0.8718 0.0701 0.049 Uiso 1 1 calc R . .
C85 C 0.5946(3) 0.8277(2) 0.11558(18) 0.0397(7) Uani 1 1 d . C .
C86 C 0.6484(3) 0.7527(2) 0.16065(16) 0.0333(6) Uani 1 1 d . . .
H86 H 0.7192 0.7606 0.1719 0.040 Uiso 1 1 calc R . .
C87 C 0.3246(3) 0.7263(3) 0.1216(2) 0.0464(8) Uani 1 1 d . . .
C88 C 0.6539(4) 0.9169(3) 0.0849(2) 0.0599(11) Uani 1 1 d . . .
B B 0.6565(2) 0.5798(2) 0.24967(17) 0.0250(6) Uani 1 1 d . . .

loop_
_atom_site_aniso_label
_atom_site_aniso_U_11
_atom_site_aniso_U_22
_atom_site_aniso_U_33
_atom_site_aniso_U_23
_atom_site_aniso_U_13
_atom_site_aniso_U_12
Ir1 0.02593(6) 0.02384(5) 0.02626(6) -0.00295(4) 0.00209(4) -0.00213(4)
Ir2 0.02569(5) 0.02046(5) 0.02475(6) -0.00402(4) -0.00009(4) -0.00032(4)
P1 0.0254(3) 0.0262(3) 0.0310(4) -0.0037(3) -0.0013(3) -0.0008(3)
P2 0.0261(3) 0.0230(3) 0.0296(4) -0.0014(3) 0.0020(3) -0.0006(3)
P3 0.0348(4) 0.0237(3) 0.0296(4) -0.0042(3) 0.0030(3) -0.0050(3)
P4 0.0332(4) 0.0237(3) 0.0256(3) -0.0039(3) -0.0015(3) 0.0008(3)
O1 0.075(2) 0.078(2) 0.0442(15) -0.0130(14) 0.0190(14) 0.0181(16)
O2 0.082(2) 0.0588(17) 0.0504(16) -0.0309(14) -0.0046(14) 0.0140(14)
O3 0.0321(13) 0.0441(14) 0.082(2) -0.0009(13) 0.0047(12) 0.0001(10)
C1 0.0394(17) 0.0416(17) 0.0362(17) -0.0031(13) 0.0072(14) 0.0049(13)
C2 0.0500(19) 0.0306(15) 0.0358(17) -0.0104(13) -0.0065(14) 0.0043(13)
C3 0.0347(16) 0.0262(14) 0.0439(18) 0.0002(12) -0.0020(13) 0.0007(12)
C4 0.0335(14) 0.0255(13) 0.0279(14) -0.0048(11) 0.0009(11) -0.0030(11)
C5 0.0440(18) 0.0382(16) 0.0356(17) -0.0128(13) 0.0031(13) -0.0019(13)
C6 0.0311(14) 0.0297(14) 0.0288(14) -0.0003(11) -0.0015(11) 0.0010(11)
C7 0.0378(15) 0.0214(13) 0.0310(15) -0.0035(11) 0.0008(12) 0.0002(11)
C11 0.0271(14) 0.0337(16) 0.053(2) -0.0112(14) 0.0043(13) 0.0036(12)
C12 0.0380(18) 0.0338(17) 0.074(3) -0.0085(17) -0.0022(17) 0.0066(14)
C13 0.0420(18) 0.0443(18) 0.0442(19) -0.0014(15) -0.0150(15) -0.0046(14)
C14 0.075(3) 0.063(3) 0.054(2) -0.015(2) -0.021(2) -0.017(2)
C21 0.0292(15) 0.0421(17) 0.0372(17) 0.0014(13) 0.0063(12) 0.0008(12)
C22 0.045(2) 0.058(2) 0.0390(19) 0.0110(16) 0.0063(15) -0.0021(16)
C23 0.0367(16) 0.0235(14) 0.0504(19) -0.0053(13) -0.0025(14) -0.0004(12)
C24 0.049(2) 0.0366(18) 0.083(3) -0.0197(18) -0.0078(19) -0.0076(15)
C31 0.0463(18) 0.0350(16) 0.0346(16) -0.0015(13) 0.0084(14) -0.0036(13)
C32 0.072(3) 0.046(2) 0.049(2) 0.0109(17) 0.020(2) 0.0024(19)
C33 0.0460(18) 0.0301(15) 0.0471(19) -0.0134(14) 0.0024(15) -0.0095(13)
C34 0.049(2) 0.050(2) 0.081(3) -0.028(2) -0.001(2) -0.0174(17)
C41 0.0522(19) 0.0367(16) 0.0241(14) -0.0040(12) 0.0010(13) -0.0041(14)
C42 0.078(3) 0.048(2) 0.0328(18) -0.0106(15) -0.0115(17) -0.0105(18)
C43 0.0367(16) 0.0341(16) 0.0423(18) -0.0029(13) -0.0065(13) 0.0062(13)
C44 0.0427(19) 0.0423(19) 0.056(2) -0.0108(16) 0.0028(16) 0.0105(15)
F51 0.107(2) 0.129(3) 0.0536(15) -0.0441(16) -0.0417(15) 0.0427(19)
F52 0.153(3) 0.0610(15) 0.0486(14) -0.0343(12) 0.0038(16) -0.0186(16)
F53 0.0845(19) 0.214(4) 0.0440(14) -0.0627(19) 0.0331(13) -0.088(2)
F54 0.141(3) 0.0389(12) 0.0408(12) 0.0007(9) -0.0252(14) -0.0013(13)
F55 0.0684(15) 0.0598(14) 0.0680(16) 0.0078(12) 0.0173(12) -0.0215(12)
F56 0.0859(17) 0.0333(11) 0.0630(14) 0.0040(10) 0.0153(12) 0.0195(11)
F61 0.0566(15) 0.104(2) 0.0878(19) -0.0550(17) -0.0153(13) -0.0174(14)
F62 0.090(2) 0.262(5) 0.138(3) -0.171(4) 0.055(2) -0.085(3)
F63 0.181(4) 0.0472(16) 0.171(4) -0.037(2) -0.090(3) -0.0185(19)
F64 0.0321(10) 0.0479(12) 0.112(2) 0.0130(13) -0.0068(12) 0.0059(9)
F65 0.0395(11) 0.0412(11) 0.0813(16) -0.0062(10) 0.0026(10) -0.0100(9)
F66 0.0645(16) 0.137(3) 0.0487(14) -0.0347(15) 0.0272(12) -0.0397(16)
F71A 0.072(4) 0.144(9) 0.033(3) -0.015(4) -0.018(3) 0.037(5)
F72A 0.137(9) 0.095(8) 0.053(4) -0.027(5) -0.039(5) 0.092(8)
F73A 0.152(9) 0.071(5) 0.163(12) 0.023(5) -0.131(9) -0.044(6)
F74A 0.074(6) 0.103(5) 0.026(4) -0.018(4) 0.004(3) 0.005(4)
F75A 0.028(3) 0.35(2) 0.061(6) 0.002(10) 0.012(3) -0.016(7)
F76A 0.31(2) 0.085(6) 0.079(8) 0.013(5) 0.080(13) -0.054(9)
F71B 0.045(3) 0.184(12) 0.078(5) 0.006(6) -0.034(3) 0.004(5)
F72B 0.173(13) 0.201(14) 0.084(7) -0.104(9) -0.096(8) 0.130(10)
F73B 0.197(14) 0.061(6) 0.156(13) 0.045(6) -0.121(11) -0.017(7)
F74B 0.088(5) 0.071(5) 0.102(9) 0.026(4) 0.048(5) -0.021(4)
F75B 0.036(4) 0.30(2) 0.035(4) 0.043(8) 0.002(3) 0.020(8)
F76B 0.046(4) 0.082(4) 0.054(4) -0.004(3) 0.031(3) 0.013(3)
F81 0.0374(11) 0.116(2) 0.0548(14) -0.0421(14) 0.0000(10) 0.0139(12)
F82 0.0474(12) 0.0758(16) 0.0802(17) -0.0400(14) -0.0259(12) 0.0100(11)
F83 0.0581(14) 0.0870(18) 0.0589(14) -0.0188(13) -0.0295(11) 0.0326(13)
F84A 0.200(14) 0.058(6) 0.072(7) -0.027(6) 0.039(8) -0.050(7)
F85A 0.083(6) 0.074(7) 0.117(8) 0.067(6) -0.016(6) -0.003(5)
F86A 0.059(3) 0.053(4) 0.125(10) 0.015(4) 0.031(4) -0.007(3)
F84B 0.098(6) 0.044(5) 0.108(8) 0.022(4) -0.047(6) -0.034(4)
F85B 0.124(10) 0.026(3) 0.180(13) 0.016(6) -0.049(8) 0.001(4)
F86B 0.27(2) 0.084(9) 0.071(6) -0.024(6) 0.085(10) -0.083(11)
C51 0.0226(12) 0.0268(13) 0.0261(13) -0.0064(10) 0.0011(10) -0.0019(10)
C52 0.0267(13) 0.0300(14) 0.0253(13) -0.0061(11) -0.0001(10) -0.0020(10)
C53 0.0250(13) 0.0360(15) 0.0296(14) -0.0127(12) 0.0007(11) -0.0044(11)
C54 0.0317(14) 0.0288(14) 0.0378(16) -0.0124(12) 0.0037(12) -0.0032(11)
C55 0.0295(14) 0.0273(13) 0.0314(15) -0.0051(11) 0.0037(11) -0.0029(11)
C56 0.0310(14) 0.0287(14) 0.0248(13) -0.0064(11) 0.0000(11) -0.0019(11)
C57 0.0399(17) 0.0458(18) 0.0335(16) -0.0161(14) -0.0028(13) -0.0052(14)
C58 0.054(2) 0.0291(15) 0.0375(17) -0.0049(13) 0.0065(15) -0.0026(14)
C61 0.0283(13) 0.0219(12) 0.0252(13) -0.0043(10) -0.0024(10) 0.0010(10)
C62 0.0295(14) 0.0282(14) 0.0321(15) -0.0091(11) 0.0001(11) -0.0031(11)
C63 0.0356(15) 0.0329(15) 0.0372(16) -0.0168(12) -0.0034(12) 0.0007(12)
C64 0.0374(16) 0.0331(15) 0.0290(15) -0.0097(12) 0.0001(12) 0.0038(12)
C65 0.0287(14) 0.0289(14) 0.0266(14) -0.0009(11) -0.0008(11) 0.0021(11)
C66 0.0308(14) 0.0255(13) 0.0246(13) -0.0049(10) -0.0032(11) -0.0008(10)
C67 0.051(2) 0.057(2) 0.062(2) -0.037(2) -0.0003(18) -0.0065(17)
C68 0.0332(15) 0.0401(17) 0.0359(16) -0.0049(13) 0.0030(12) 0.0006(13)
C71 0.0282(13) 0.0193(12) 0.0273(13) -0.0054(10) -0.0021(10) -0.0010(10)
C72 0.0343(14) 0.0269(13) 0.0253(14) -0.0045(11) -0.0040(11) 0.0006(11)
C73 0.0329(15) 0.0291(14) 0.0358(16) -0.0075(12) -0.0089(12) 0.0016(11)
C74 0.0265(14) 0.0396(16) 0.0444(18) -0.0094(14) -0.0031(12) -0.0019(12)
C75 0.0274(14) 0.0404(16) 0.0331(16) -0.0038(12) 0.0017(12) -0.0040(12)
C76 0.0283(13) 0.0297(14) 0.0277(14) -0.0028(11) -0.0033(11) -0.0025(11)
C77 0.045(2) 0.054(2) 0.048(2) -0.0036(17) -0.0154(16) 0.0058(16)
C78 0.040(2) 0.088(3) 0.047(2) 0.004(2) 0.0094(17) -0.007(2)
C81 0.0313(14) 0.0278(13) 0.0230(13) -0.0070(10) -0.0003(10) 0.0026(11)
C82 0.0328(14) 0.0338(15) 0.0257(14) -0.0096(11) -0.0007(11) 0.0044(11)
C83 0.0344(15) 0.0450(17) 0.0289(15) -0.0150(13) -0.0069(12) 0.0144(13)
C84 0.053(2) 0.0394(17) 0.0289(15) -0.0073(13) -0.0086(14) 0.0191(15)
C85 0.053(2) 0.0299(15) 0.0315(16) -0.0025(12) -0.0005(14) 0.0068(13)
C86 0.0378(16) 0.0309(14) 0.0288(15) -0.0031(11) -0.0018(12) 0.0011(12)
C87 0.0392(17) 0.066(2) 0.0405(18) -0.0262(17) -0.0122(14) 0.0180(16)
C88 0.084(3) 0.0359(19) 0.052(2) 0.0079(17) -0.008(2) -0.0024(19)
B 0.0280(15) 0.0227(14) 0.0231(14) -0.0034(11) -0.0007(11) -0.0017(11)

loop_
_atom_type_symbol
_atom_type_description
_atom_type_scat_dispersion_real
_atom_type_scat_dispersion_imag
_atom_type_scat_source
C C 0.0033 0.0016 'International Tables Vol C Tables 4.2.6.8 and 6.1.1.4'
H H 0.0000 0.0000 'International Tables Vol C Tables 4.2.6.8 and 6.1.1.4'
B B 0.0013 0.0007 'International Tables Vol C Tables 4.2.6.8 and 6.1.1.4'
O O 0.0106 0.0060 'International Tables Vol C Tables 4.2.6.8 and 6.1.1.4'
F F 0.0171 0.0103 'International Tables Vol C Tables 4.2.6.8 and 6.1.1.4'
P P 0.1023 0.0942 'International Tables Vol C Tables 4.2.6.8 and 6.1.1.4'
Ir Ir -1.4442 7.9887 'International Tables Vol C Tables 4.2.6.8 and 6.1.1.4'

loop_
_geom_angle_atom_site_label_1
_geom_angle_atom_site_label_2
_geom_angle_atom_site_label_3
_geom_angle
C1 Ir1 C4 157.96(14)
C1 Ir1 P3 95.07(10)
C4 Ir1 P3 86.48(8)
C1 Ir1 P1 94.28(10)
C4 Ir1 P1 90.33(8)
P3 Ir1 P1 162.61(3)
C1 Ir1 Ir2 108.92(11)
C4 Ir1 Ir2 49.18(8)
P3 Ir1 Ir2 96.80(2)
P1 Ir1 Ir2 93.987(19)
C1 Ir1 H1 102.3(17)
C4 Ir1 H1 99.8(17)
P3 Ir1 H1 84.0(17)
P1 Ir1 H1 79.7(17)
Ir2 Ir1 H1 148.6(17)
C3 Ir2 C2 116.14(14)
C3 Ir2 C4 107.82(13)
C2 Ir2 C4 135.98(13)
C3 Ir2 P2 88.92(9)
C2 Ir2 P2 92.98(10)
C4 Ir2 P2 85.39(8)
C3 Ir2 P4 89.50(9)
C2 Ir2 P4 92.45(10)
C4 Ir2 P4 90.07(8)
P2 Ir2 P4 174.49(3)
C3 Ir2 Ir1 153.89(10)
C2 Ir2 Ir1 89.90(10)
C4 Ir2 Ir1 46.31(8)
P2 Ir2 Ir1 91.726(18)
P4 Ir2 Ir1 87.377(19)
C6 P1 C11 106.03(14)
C6 P1 C13 103.16(15)
C11 P1 C13 103.16(16)
C6 P1 Ir1 112.31(9)
C11 P1 Ir1 114.59(11)
C13 P1 Ir1 116.33(11)
C6 P2 C23 104.63(14)
C6 P2 C21 102.38(15)
C23 P2 C21 104.82(15)
C6 P2 Ir2 114.51(9)
C23 P2 Ir2 115.82(11)
C21 P2 Ir2 113.28(10)
C7 P3 C31 106.72(15)
C7 P3 C33 101.51(14)
C31 P3 C33 104.93(16)
C7 P3 Ir1 111.74(9)
C31 P3 Ir1 115.56(11)
C33 P3 Ir1 115.09(12)
C7 P4 C43 102.54(14)
C7 P4 C41 104.54(14)
C43 P4 C41 102.80(16)
C7 P4 Ir2 113.70(10)
C43 P4 Ir2 116.28(11)
C41 P4 Ir2 115.34(11)
O1 C1 Ir1 175.7(3)
O2 C2 Ir2 176.5(3)
O3 C3 Ir2 178.7(3)
C5 C4 Ir1 143.6(2)
C5 C4 Ir2 131.9(2)
Ir1 C4 Ir2 84.52(10)
P2 C6 P1 113.11(15)
P4 C7 P3 111.86(14)
C12 C11 P1 116.9(3)
C14 C13 P1 115.1(3)
C22 C21 P2 115.8(2)
C24 C23 P2 114.4(2)
C32 C31 P3 117.1(2)
C34 C33 P3 114.3(2)
C42 C41 P4 113.6(2)
C44 C43 P4 114.6(2)
C52 C51 C56 116.2(2)
C52 C51 B 121.0(2)
C56 C51 B 122.1(2)
C53 C52 C51 122.1(3)
C54 C53 C52 120.9(3)
C54 C53 C57 120.3(3)
C52 C53 C57 118.7(3)
C53 C54 C55 118.3(3)
C54 C55 C56 120.8(3)
C54 C55 C58 118.3(3)
C56 C55 C58 121.0(3)
C55 C56 C51 121.7(3)
F53 C57 F51 106.4(3)
F53 C57 F52 108.4(3)
F51 C57 F52 102.9(3)
F53 C57 C53 112.5(3)
F51 C57 C53 112.3(3)
F52 C57 C53 113.5(3)
F54 C58 F56 107.6(3)
F54 C58 F55 105.1(3)
F56 C58 F55 104.5(3)
F54 C58 C55 114.0(3)
F56 C58 C55 112.8(3)
F55 C58 C55 112.0(3)
C62 C61 C66 115.9(2)
C62 C61 B 121.8(2)
C66 C61 B 121.7(2)
C63 C62 C61 122.1(3)
C64 C63 C62 121.1(3)
C64 C63 C67 120.7(3)
C62 C63 C67 118.2(3)
C63 C64 C65 118.0(3)
C64 C65 C66 120.9(3)
C64 C65 C68 119.8(3)
C66 C65 C68 119.2(3)
C65 C66 C61 122.0(3)
F62 C67 F61 105.7(4)
F62 C67 F63 109.2(4)
F61 C67 F63 102.5(4)
F62 C67 C63 113.7(3)
F61 C67 C63 113.3(3)
F63 C67 C63 111.8(3)
F65 C68 F64 105.0(3)
F65 C68 F66 105.4(3)
F64 C68 F66 108.0(3)
F65 C68 C65 113.8(3)
F64 C68 C65 111.4(3)
F66 C68 C65 112.7(3)
C72 C71 C76 115.9(2)
C72 C71 B 122.5(2)
C76 C71 B 121.2(2)
C73 C72 C71 121.9(3)
C74 C73 C72 121.2(3)
C74 C73 C77 118.9(3)
C72 C73 C77 119.9(3)
C73 C74 C75 118.1(3)
C74 C75 C76 120.7(3)
C74 C75 C78 119.4(3)
C76 C75 C78 119.9(3)
C75 C76 C71 122.1(3)
F72B C77 F73B 111.3(10)
F72A C77 F73A 108.8(8)
F72B C77 F71B 109.3(8)
F73B C77 F71B 100.0(8)
F72A C77 F71A 100.4(7)
F73A C77 F71A 103.8(8)
F72B C77 C73 114.0(5)
F72A C77 C73 115.1(5)
F73B C77 C73 109.2(6)
F73A C77 C73 113.5(4)
F71B C77 C73 112.2(4)
F71A C77 C73 114.0(5)
F75A C78 F76A 110.8(10)
F75A C78 F74A 104.3(10)
F76A C78 F74A 98.4(10)
F75B C78 F74B 110.0(10)
F75B C78 F76B 109.0(9)
F74B C78 F76B 102.1(7)
F75A C78 C75 118.2(7)
F75B C78 C75 115.0(6)
F76A C78 C75 112.2(7)
F74A C78 C75 110.9(6)
F74B C78 C75 110.3(6)
F76B C78 C75 109.6(5)
C82 C81 C86 116.1(3)
C82 C81 B 120.1(2)
C86 C81 B 123.2(3)
C81 C82 C83 121.8(3)
C84 C83 C82 121.0(3)
C84 C83 C87 121.1(3)
C82 C83 C87 117.7(3)
C85 C84 C83 118.2(3)
C84 C85 C86 121.0(3)
C84 C85 C88 121.2(3)
C86 C85 C88 117.8(3)
C85 C86 C81 121.8(3)
F82 C87 F83 106.9(3)
F82 C87 F81 106.1(3)
F83 C87 F81 106.3(3)
F82 C87 C83 112.5(3)
F83 C87 C83 113.0(3)
F81 C87 C83 111.6(3)
F84A C88 F85A 111.1(10)
F86B C88 F84B 109.3(12)
F84A C88 F86A 103.1(11)
F85A C88 F86A 99.8(8)
F86B C88 F85B 111.6(10)
F84B C88 F85B 100.1(9)
F86B C88 C85 115.1(8)
F84A C88 C85 115.8(7)
F85A C88 C85 114.3(7)
F84B C88 C85 111.5(7)
F86A C88 C85 110.8(7)
F85B C88 C85 108.3(6)
C61 B C71 113.6(2)
C61 B C51 113.4(2)
C71 B C51 102.5(2)
C61 B C81 102.6(2)
C71 B C81 113.5(2)
C51 B C81 111.8(2)

loop_
_geom_bond_atom_site_label_1
_geom_bond_atom_site_label_2
_geom_bond_distance
Ir1 C1 1.900(3)
Ir1 C4 2.031(3)
Ir1 P3 2.3013(8)
Ir1 P1 2.3017(7)
Ir1 Ir2 2.7960(4)
Ir1 H1 1.542(7)
Ir2 C3 1.895(3)
Ir2 C2 1.938(3)
Ir2 C4 2.126(3)
Ir2 P2 2.3463(7)
Ir2 P4 2.3470(7)
P1 C6 1.823(3)
P1 C11 1.824(3)
P1 C13 1.832(3)
P2 C6 1.813(3)
P2 C23 1.826(3)
P2 C21 1.829(3)
P3 C7 1.820(3)
P3 C31 1.828(3)
P3 C33 1.828(3)
P4 C7 1.813(3)
P4 C43 1.827(3)
P4 C41 1.834(3)
O1 C1 1.145(4)
O2 C2 1.136(4)
O3 C3 1.146(4)
C4 C5 1.330(4)
C11 C12 1.522(5)
C13 C14 1.520(5)
C21 C22 1.526(4)
C23 C24 1.526(5)
C31 C32 1.518(5)
C33 C34 1.519(5)
C41 C42 1.525(5)
C43 C44 1.520(5)
F51 C57 1.311(4)
F52 C57 1.322(4)
F53 C57 1.291(4)
F54 C58 1.318(4)
F55 C58 1.344(4)
F56 C58 1.329(4)
F61 C67 1.311(5)
F62 C67 1.290(5)
F63 C67 1.322(5)
F64 C68 1.329(4)
F65 C68 1.325(4)
F66 C68 1.335(4)
F71A C77 1.317(6)
F72A C77 1.281(5)
F73A C77 1.301(5)
F74A C78 1.324(6)
F75A C78 1.290(6)
F76A C78 1.314(6)
F71B C77 1.314(6)
F72B C77 1.267(6)
F73B C77 1.284(6)
F74B C78 1.325(6)
F75B C78 1.298(6)
F76B C78 1.332(5)
F81 C87 1.343(4)
F82 C87 1.331(4)
F83 C87 1.336(4)
F84A C88 1.284(14)
F85A C88 1.299(12)
F86A C88 1.375(12)
F84B C88 1.315(13)
F85B C88 1.377(13)
F86B C88 1.227(13)
C51 C52 1.394(4)
C51 C56 1.405(4)
C51 B 1.641(4)
C52 C53 1.392(4)
C53 C54 1.382(4)
C53 C57 1.493(4)
C54 C55 1.387(4)
C55 C56 1.395(4)
C55 C58 1.492(4)
C61 C62 1.397(4)
C61 C66 1.400(4)
C61 B 1.633(4)
C62 C63 1.389(4)
C63 C64 1.378(4)
C63 C67 1.501(4)
C64 C65 1.383(4)
C65 C66 1.391(4)
C65 C68 1.500(4)
C71 C72 1.396(4)
C71 C76 1.402(4)
C71 B 1.635(4)
C72 C73 1.393(4)
C73 C74 1.379(4)
C73 C77 1.498(4)
C74 C75 1.385(4)
C75 C76 1.392(4)
C75 C78 1.498(5)
C81 C82 1.395(4)
C81 C86 1.401(4)
C81 B 1.643(4)
C82 C83 1.397(4)
C83 C84 1.380(5)
C83 C87 1.498(5)
C84 C85 1.379(5)
C85 C86 1.395(4)
C85 C88 1.507(5)

loop_
_geom_torsion_atom_site_label_1
_geom_torsion_atom_site_label_2
_geom_torsion_atom_site_label_3
_geom_torsion_atom_site_label_4
_geom_torsion
C1 Ir1 Ir2 C3 168.0(2)
C4 Ir1 Ir2 C3 -9.1(2)
P3 Ir1 Ir2 C3 70.2(2)
P1 Ir1 Ir2 C3 -96.1(2)
C1 Ir1 Ir2 C2 -7.96(14)
C4 Ir1 Ir2 C2 174.93(14)
P3 Ir1 Ir2 C2 -105.71(10)
P1 Ir1 Ir2 C2 87.95(10)
C1 Ir1 Ir2 C4 177.11(15)
P3 Ir1 Ir2 C4 79.36(11)
P1 Ir1 Ir2 C4 -86.98(11)
C1 Ir1 Ir2 P2 -100.93(11)
C4 Ir1 Ir2 P2 81.95(10)
P3 Ir1 Ir2 P2 161.31(3)
P1 Ir1 Ir2 P2 -5.03(3)
C1 Ir1 Ir2 P4 84.51(11)
C4 Ir1 Ir2 P4 -92.61(10)
P3 Ir1 Ir2 P4 -13.25(3)
P1 Ir1 Ir2 P4 -179.59(2)
C1 Ir1 P1 C6 135.17(16)
C4 Ir1 P1 C6 -23.25(14)
P3 Ir1 P1 C6 -102.47(13)
Ir2 Ir1 P1 C6 25.83(11)
C1 Ir1 P1 C11 14.10(16)
C4 Ir1 P1 C11 -144.32(14)
P3 Ir1 P1 C11 136.47(13)
Ir2 Ir1 P1 C11 -95.23(12)
C1 Ir1 P1 C13 -106.29(17)
C4 Ir1 P1 C13 95.29(16)
P3 Ir1 P1 C13 16.07(17)
Ir2 Ir1 P1 C13 144.37(14)
C3 Ir2 P2 C6 137.65(15)
C2 Ir2 P2 C6 -106.22(15)
C4 Ir2 P2 C6 29.68(13)
P4 Ir2 P2 C6 64.3(3)
Ir1 Ir2 P2 C6 -16.23(11)
C3 Ir2 P2 C23 -100.41(15)
C2 Ir2 P2 C23 15.71(15)
C4 Ir2 P2 C23 151.61(14)
P4 Ir2 P2 C23 -173.8(3)
Ir1 Ir2 P2 C23 105.70(11)
C3 Ir2 P2 C21 20.75(16)
C2 Ir2 P2 C21 136.87(16)
C4 Ir2 P2 C21 -87.23(15)
P4 Ir2 P2 C21 -52.6(3)
Ir1 Ir2 P2 C21 -133.14(13)
C1 Ir1 P3 C7 -118.34(15)
C4 Ir1 P3 C7 39.61(13)
P1 Ir1 P3 C7 119.40(13)
Ir2 Ir1 P3 C7 -8.56(11)
C1 Ir1 P3 C31 3.95(17)
C4 Ir1 P3 C31 161.89(16)
P1 Ir1 P3 C31 -118.32(15)
Ir2 Ir1 P3 C31 113.73(13)
C1 Ir1 P3 C33 126.59(16)
C4 Ir1 P3 C33 -75.47(15)
P1 Ir1 P3 C33 4.32(16)
Ir2 Ir1 P3 C33 -123.63(12)
C3 Ir2 P4 C7 -118.43(15)
C2 Ir2 P4 C7 125.43(15)
C4 Ir2 P4 C7 -10.61(13)
P2 Ir2 P4 C7 -45.1(3)
Ir1 Ir2 P4 C7 35.64(10)
C3 Ir2 P4 C43 0.34(16)
C2 Ir2 P4 C43 -115.81(16)
C4 Ir2 P4 C43 108.16(14)
P2 Ir2 P4 C43 73.7(3)
Ir1 Ir2 P4 C43 154.41(12)
C3 Ir2 P4 C41 120.82(16)
C2 Ir2 P4 C41 4.67(16)
C4 Ir2 P4 C41 -131.36(15)
P2 Ir2 P4 C41 -165.9(3)
Ir1 Ir2 P4 C41 -85.11(12)
C4 Ir1 C1 O1 -6(4)
P3 Ir1 C1 O1 87(4)
P1 Ir1 C1 O1 -107(4)
Ir2 Ir1 C1 O1 -12(4)
C3 Ir2 C2 O2 162(5)
C4 Ir2 C2 O2 -15(5)
P2 Ir2 C2 O2 72(5)
P4 Ir2 C2 O2 -107(5)
Ir1 Ir2 C2 O2 -20(5)
C2 Ir2 C3 O3 34(12)
C4 Ir2 C3 O3 -149(12)
P2 Ir2 C3 O3 126(12)
P4 Ir2 C3 O3 -59(12)
Ir1 Ir2 C3 O3 -142(12)
C1 Ir1 C4 C5 172.5(4)
P3 Ir1 C4 C5 77.6(4)
P1 Ir1 C4 C5 -85.3(4)
Ir2 Ir1 C4 C5 179.7(4)
C1 Ir1 C4 Ir2 -7.3(4)
P3 Ir1 C4 Ir2 -102.12(7)
P1 Ir1 C4 Ir2 94.99(7)
C3 Ir2 C4 C5 -4.0(3)
C2 Ir2 C4 C5 172.9(3)
P2 Ir2 C4 C5 83.4(3)
P4 Ir2 C4 C5 -93.5(3)
Ir1 Ir2 C4 C5 -179.8(4)
C3 Ir2 C4 Ir1 175.80(10)
C2 Ir2 C4 Ir1 -7.3(2)
P2 Ir2 C4 Ir1 -96.82(7)
P4 Ir2 C4 Ir1 86.30(7)
C23 P2 C6 P1 -89.60(18)
C21 P2 C6 P1 161.26(17)
Ir2 P2 C6 P1 38.26(18)
C11 P1 C6 P2 83.12(19)
C13 P1 C6 P2 -168.79(16)
Ir1 P1 C6 P2 -42.75(18)
C43 P4 C7 P3 -176.76(16)
C41 P4 C7 P3 76.25(19)
Ir2 P4 C7 P3 -50.39(17)
C31 P3 C7 P4 -92.07(18)
C33 P3 C7 P4 158.32(17)
Ir1 P3 C7 P4 35.15(18)
C6 P1 C11 C12 47.5(3)
C13 P1 C11 C12 -60.6(3)
Ir1 P1 C11 C12 172.0(2)
C6 P1 C13 C14 66.8(3)
C11 P1 C13 C14 177.0(3)
Ir1 P1 C13 C14 -56.7(3)
C6 P2 C21 C22 51.3(3)
C23 P2 C21 C22 -57.6(3)
Ir2 P2 C21 C22 175.2(2)
C6 P2 C23 C24 -168.7(3)
C21 P2 C23 C24 -61.3(3)
Ir2 P2 C23 C24 64.3(3)
C7 P3 C31 C32 -52.6(3)
C33 P3 C31 C32 54.6(3)
Ir1 P3 C31 C32 -177.6(3)
C7 P3 C33 C34 171.5(3)
C31 P3 C33 C34 60.5(3)
Ir1 P3 C33 C34 -67.7(3)
C7 P4 C41 C42 158.1(2)
C43 P4 C41 C42 51.3(3)
Ir2 P4 C41 C42 -76.3(3)
C7 P4 C43 C44 52.7(3)
C41 P4 C43 C44 161.1(2)
Ir2 P4 C43 C44 -71.9(3)
C56 C51 C52 C53 -1.5(4)
B C51 C52 C53 168.9(2)
C51 C52 C53 C54 1.1(4)
C51 C52 C53 C57 -175.9(3)
C52 C53 C54 C55 0.0(4)
C57 C53 C54 C55 177.0(3)
C53 C54 C55 C56 -0.7(4)
C53 C54 C55 C58 179.8(3)
C54 C55 C56 C51 0.2(4)
C58 C55 C56 C51 179.8(3)
C52 C51 C56 C55 0.8(4)
B C51 C56 C55 -169.5(3)
C54 C53 C57 F53 -115.7(4)
C52 C53 C57 F53 61.3(4)
C54 C53 C57 F51 124.2(3)
C52 C53 C57 F51 -58.8(4)
C54 C53 C57 F52 7.9(4)
C52 C53 C57 F52 -175.1(3)
C54 C55 C58 F54 166.7(3)
C56 C55 C58 F54 -12.8(4)
C54 C55 C58 F56 43.6(4)
C56 C55 C58 F56 -136.0(3)
C54 C55 C58 F55 -74.1(4)
C56 C55 C58 F55 106.4(3)
C66 C61 C62 C63 1.1(4)
B C61 C62 C63 172.0(3)
C61 C62 C63 C64 -1.5(5)
C61 C62 C63 C67 179.6(3)
C62 C63 C64 C65 0.3(5)
C67 C63 C64 C65 179.1(3)
C63 C64 C65 C66 1.3(4)
C63 C64 C65 C68 -175.4(3)
C64 C65 C66 C61 -1.8(4)
C68 C65 C66 C61 174.9(3)
C62 C61 C66 C65 0.6(4)
B C61 C66 C65 -170.4(2)
C64 C63 C67 F62 13.2(6)
C62 C63 C67 F62 -167.9(4)
C64 C63 C67 F61 133.9(4)
C62 C63 C67 F61 -47.3(5)
C64 C63 C67 F63 -110.9(4)
C62 C63 C67 F63 67.9(4)
C64 C65 C68 F65 -147.0(3)
C66 C65 C68 F65 36.2(4)
C64 C65 C68 F64 94.6(4)
C66 C65 C68 F64 -82.2(4)
C64 C65 C68 F66 -27.0(4)
C66 C65 C68 F66 156.2(3)
C76 C71 C72 C73 1.5(4)
B C71 C72 C73 174.2(3)
C71 C72 C73 C74 0.0(4)
C71 C72 C73 C77 -178.7(3)
C72 C73 C74 C75 -1.6(5)
C77 C73 C74 C75 177.1(3)
C73 C74 C75 C76 1.7(5)
C73 C74 C75 C78 -177.2(3)
C74 C75 C76 C71 -0.1(5)
C78 C75 C76 C71 178.7(3)
C72 C71 C76 C75 -1.5(4)
B C71 C76 C75 -174.2(3)
C74 C73 C77 F72B 134.3(11)
C72 C73 C77 F72B -47.0(11)
C74 C73 C77 F72A -65.9(8)
C72 C73 C77 F72A 112.8(8)
C74 C73 C77 F73B -100.6(10)
C72 C73 C77 F73B 78.1(10)
C74 C73 C77 F73A 60.3(10)
C72 C73 C77 F73A -121.0(10)
C74 C73 C77 F71B 9.3(9)
C72 C73 C77 F71B -172.0(8)
C74 C73 C77 F71A 178.9(6)
C72 C73 C77 F71A -2.4(7)
C74 C75 C78 F75A 18.5(11)
C76 C75 C78 F75A -160.4(10)
C74 C75 C78 F75B 162.1(10)
C76 C75 C78 F75B -16.8(10)
C74 C75 C78 F76A -112.3(10)
C76 C75 C78 F76A 68.8(11)
C74 C75 C78 F74A 138.8(6)
C76 C75 C78 F74A -40.1(7)
C74 C75 C78 F74B -72.8(6)
C76 C75 C78 F74B 108.3(6)
C74 C75 C78 F76B 38.9(7)
C76 C75 C78 F76B -140.0(6)
C86 C81 C82 C83 0.1(4)
B C81 C82 C83 171.9(2)
C81 C82 C83 C84 1.7(4)
C81 C82 C83 C87 -174.3(3)
C82 C83 C84 C85 -1.3(4)
C87 C83 C84 C85 174.5(3)
C83 C84 C85 C86 -0.8(5)
C83 C84 C85 C88 179.8(3)
C84 C85 C86 C81 2.6(5)
C88 C85 C86 C81 -178.0(3)
C82 C81 C86 C85 -2.2(4)
B C81 C86 C85 -173.7(3)
C84 C83 C87 F82 141.5(3)
C82 C83 C87 F82 -42.6(4)
C84 C83 C87 F83 20.3(4)
C82 C83 C87 F83 -163.8(3)
C84 C83 C87 F81 -99.4(4)
C82 C83 C87 F81 76.5(4)
C84 C85 C88 F86B -101.7(11)
C86 C85 C88 F86B 78.8(11)
C84 C85 C88 F84A 117.5(10)
C86 C85 C88 F84A -61.9(10)
C84 C85 C88 F85A -13.7(8)
C86 C85 C88 F85A 166.9(7)
C84 C85 C88 F84B 133.1(8)
C86 C85 C88 F84B -46.4(9)
C84 C85 C88 F86A -125.5(8)
C86 C85 C88 F86A 55.0(8)
C84 C85 C88 F85B 23.9(8)
C86 C85 C88 F85B -155.6(7)
C62 C61 B C71 32.9(3)
C66 C61 B C71 -156.7(2)
C62 C61 B C51 149.4(2)
C66 C61 B C51 -40.2(3)
C62 C61 B C81 -90.0(3)
C66 C61 B C81 80.5(3)
C72 C71 B C61 35.8(3)
C76 C71 B C61 -151.9(2)
C72 C71 B C51 -86.9(3)
C76 C71 B C51 85.4(3)
C72 C71 B C81 152.4(2)
C76 C71 B C81 -35.3(3)
C52 C51 B C61 152.9(2)
C56 C51 B C61 -37.3(3)
C52 C51 B C71 -84.3(3)
C56 C51 B C71 85.5(3)
C52 C51 B C81 37.6(3)
C56 C51 B C81 -152.6(2)
C82 C81 B C61 -78.4(3)
C86 C81 B C61 92.8(3)
C82 C81 B C71 158.7(2)
C86 C81 B C71 -30.1(4)
C82 C81 B C51 43.3(3)
C86 C81 B C51 -145.5(3)
